data_4511715
loop_
_publ_author_name
'Krasnov, Konstantin A.'
'Khrustalev, Victor N.'

_publ_section_title
;
 Diastereoselective T-Reaction of
 1-Alkyl-5-(5-nitro-2-N-morpholino-benzylidene)barbituric Acids in the
 Solid State: Synthesis of
 1-Alkyl-2,4,6-trioxoperhydropyrimidino-5-spiro-10&#x2032;-(7&#x2032;-nitro-1&#x2032;,3&#x2032;,4&#x2032;,9&#x2032;,10&#x2032;,10a&#x2032;-hexahydro-2&#x2032;-oxa)-4a&#x2032;-azaphenanthrenes
 and Their 2&#x2032;-Thia Analogues
;
_journal_issue 8
_journal_name_full 'Crystal Growth &amp; Design'
_journal_page_first 3975
_journal_paper_doi 10.1021/cg500570u
_journal_volume 14
_journal_year 2014
_chemical_formula_moiety 'C19 H22 N4 O6'
_chemical_formula_sum 'C19 H22 N4 O6'
_chemical_formula_weight 402.41
_chemical_name_systematic
; 
 ? 
;
_space_group_IT_number 14
_symmetry_cell_setting monoclinic
_symmetry_space_group_name_Hall '-P 2yn'
_symmetry_space_group_name_H-M 'P 1 21/n 1'
_atom_sites_solution_hydrogens difmap
_atom_sites_solution_primary direct
_atom_sites_solution_secondary difmap
_audit_creation_method SHELXL-97
_cell_angle_alpha 90.00
_cell_angle_beta 92.538(7)
_cell_angle_gamma 90.00
_cell_formula_units_Z 4
_cell_length_a 12.065(5)
_cell_length_b 11.414(5)
_cell_length_c 13.752(5)
_cell_measurement_reflns_used 2418
_cell_measurement_temperature 100(2)
_cell_measurement_theta_max 26.50
_cell_measurement_theta_min 2.32
_cell_volume 1891.9(13)
_computing_cell_refinement 'Bruker SAINT'
_computing_data_collection 'Bruker APEX2'
_computing_data_reduction 'Bruker SAINT'
_computing_molecular_graphics 'Bruker SHELXTL'
_computing_publication_material 'Bruker SHELXTL'
_computing_structure_refinement 'SHELXL-97 (Sheldrick, 2008)'
_computing_structure_solution 'SHELXS-97 (Sheldrick, 2008)'
_diffrn_ambient_temperature 100(2)
_diffrn_measured_fraction_theta_full 0.992
_diffrn_measured_fraction_theta_max 0.992
_diffrn_measurement_device_type 'Bruker APEX-II CCD'
_diffrn_measurement_method '\f and \w scans'
_diffrn_radiation_monochromator graphite
_diffrn_radiation_source 'fine-focus sealed tube'
_diffrn_radiation_type MoK\a
_diffrn_radiation_wavelength 0.71073
_diffrn_reflns_av_R_equivalents 0.0871
_diffrn_reflns_av_sigmaI/netI 0.0731
_diffrn_reflns_limit_h_max 15
_diffrn_reflns_limit_h_min -15
_diffrn_reflns_limit_k_max 15
_diffrn_reflns_limit_k_min -14
_diffrn_reflns_limit_l_max 18
_diffrn_reflns_limit_l_min -18
_diffrn_reflns_number 20614
_diffrn_reflns_theta_full 28.13
_diffrn_reflns_theta_max 28.13
_diffrn_reflns_theta_min 2.20
_exptl_absorpt_coefficient_mu 0.107
_exptl_absorpt_correction_T_max 0.999
_exptl_absorpt_correction_T_min 0.969
_exptl_absorpt_correction_type multi-scan
_exptl_absorpt_process_details 'SADABS (Bruker, 2003)'
_exptl_crystal_colour yellow
_exptl_crystal_density_diffrn 1.413
_exptl_crystal_density_method 'not measured'
_exptl_crystal_description plate
_exptl_crystal_F_000 848
_exptl_crystal_size_max 0.30
_exptl_crystal_size_mid 0.24
_exptl_crystal_size_min 0.01
_refine_diff_density_max 0.223
_refine_diff_density_min -0.209
_refine_diff_density_rms 0.051
_refine_ls_extinction_method none
_refine_ls_goodness_of_fit_ref 1.000
_refine_ls_hydrogen_treatment mixed
_refine_ls_matrix_type full
_refine_ls_number_parameters 266
_refine_ls_number_reflns 4579
_refine_ls_number_restraints 0
_refine_ls_restrained_S_all 1.000
_refine_ls_R_factor_all 0.1114
_refine_ls_R_factor_gt 0.0552
_refine_ls_shift/su_max 0.001
_refine_ls_shift/su_mean 0.000
_refine_ls_structure_factor_coef Fsqd
_refine_ls_weighting_details 'calc w=1/[\s^2^(Fo^2^)+(0.0432P)^2^+0.543P] where P=(Fo^2^+2Fc^2^)/3'
_refine_ls_weighting_scheme calc
_refine_ls_wR_factor_gt 0.1006
_refine_ls_wR_factor_ref 0.1168
_reflns_number_gt 2758
_reflns_number_total 4579
_reflns_threshold_expression I>2\s(I)
_cod_data_source_file cg500570u_si_001.cif
_cod_data_source_block 5f
_cod_depositor_comments
;
The following automatic conversions were performed:

'_symmetry_cell_setting' value 'Monoclinic' changed to 'monoclinic'
according to
/usr/data/users/saulius/crontab/automatic-downloads/rss-feeds/ACS/lib/dictionaries/cif_core.dic
dictionary named 'cif_core.dic' version 2.4.2 from 2011-04-26.

Automatic conversion script
Id: cif_fix_values 2281 2013-09-26 08:29:07Z andrius 

 Adding full bibliography for 4511715--4511716.cif.
;
_cod_original_sg_symbol_H-M 'P 21/n'
_cod_database_code 4511715

loop_
_symmetry_equiv_pos_as_xyz
'x, y, z'
'-x+1/2, y+1/2, -z+1/2'
'-x, -y, -z'
'x-1/2, -y-1/2, z-1/2'

loop_
_atom_site_label
_atom_site_type_symbol
_atom_site_fract_x
_atom_site_fract_y
_atom_site_fract_z
_atom_site_U_iso_or_equiv
_atom_site_adp_type
_atom_site_occupancy
_atom_site_symmetry_multiplicity
_atom_site_calc_flag
_atom_site_refinement_flags
N1 N 0.45866(14) 0.94286(15) 0.88075(13) 0.0220(4) Uani 1 1 d .
C2 C 0.42010(18) 0.8440(2) 0.92789(15) 0.0231(5) Uani 1 1 d .
O2 O 0.32177(13) 0.82386(15) 0.93430(11) 0.0310(4) Uani 1 1 d .
N3 N 0.49888(14) 0.77024(16) 0.96911(13) 0.0220(4) Uani 1 1 d .
H3 H 0.4746(18) 0.706(2) 1.0002(17) 0.026 Uiso 1 1 d .
C4 C 0.61253(17) 0.78248(19) 0.96975(15) 0.0220(5) Uani 1 1 d .
O4 O 0.67171(12) 0.70831(13) 1.00936(12) 0.0301(4) Uani 1 1 d .
C5 C 0.65242(16) 0.88788(18) 0.92061(15) 0.0196(5) Uani 1 1 d .
C6 C 0.56980(18) 0.96998(19) 0.87384(15) 0.0232(5) Uani 1 1 d .
O6 O 0.59735(13) 1.05916(14) 0.83262(12) 0.0319(4) Uani 1 1 d .
C7 C 0.37436(18) 1.0268(2) 0.84078(16) 0.0277(5) Uani 1 1 d .
H7A H 0.4062 1.1066 0.8450 0.033 Uiso 1 1 calc R
H7B H 0.3098 1.0249 0.8827 0.033 Uiso 1 1 calc R
C8 C 0.33329(19) 1.0054(2) 0.73680(16) 0.0295(5) Uani 1 1 d .
H8A H 0.3089 0.9227 0.7311 0.035 Uiso 1 1 calc R
H8B H 0.2672 1.0552 0.7233 0.035 Uiso 1 1 calc R
C9 C 0.4150(2) 1.0285(2) 0.65903(16) 0.0311(5) Uani 1 1 d .
H9A H 0.4752 0.9696 0.6640 0.037 Uiso 1 1 calc R
H9B H 0.4486 1.1069 0.6693 0.037 Uiso 1 1 calc R
C10 C 0.3585(2) 1.0228(2) 0.55791(18) 0.0422(7) Uani 1 1 d .
H10A H 0.4127 1.0407 0.5090 0.063 Uiso 1 1 calc R
H10B H 0.2980 1.0801 0.5533 0.063 Uiso 1 1 calc R
H10C H 0.3285 0.9440 0.5464 0.063 Uiso 1 1 calc R
C11 C 0.75917(17) 0.91573(18) 0.90914(14) 0.0205(5) Uani 1 1 d .
H11 H 0.7687 0.9812 0.8677 0.025 Uiso 1 1 calc R
C12 C 0.86390(17) 0.86563(17) 0.94758(15) 0.0192(4) Uani 1 1 d .
C13 C 0.87930(17) 0.83266(18) 1.04475(15) 0.0208(5) Uani 1 1 d .
H13 H 0.8172 0.8247 1.0844 0.025 Uiso 1 1 calc R
C14 C 0.98515(17) 0.81159(18) 1.08349(15) 0.0205(5) Uani 1 1 d .
N4 N 0.99877(16) 0.77936(16) 1.18570(13) 0.0257(4) Uani 1 1 d .
O7 O 0.91652(13) 0.77866(14) 1.23552(11) 0.0298(4) Uani 1 1 d .
O8 O 1.09255(13) 0.75478(15) 1.21869(12) 0.0368(4) Uani 1 1 d .
C15 C 1.07791(18) 0.82224(18) 1.02805(16) 0.0233(5) Uani 1 1 d .
H15 H 1.1501 0.8096 1.0564 0.028 Uiso 1 1 calc R
C16 C 1.06350(17) 0.85159(18) 0.93078(15) 0.0226(5) Uani 1 1 d .
H16 H 1.1265 0.8584 0.8921 0.027 Uiso 1 1 calc R
C17 C 0.95767(17) 0.87136(17) 0.88851(15) 0.0197(4) Uani 1 1 d .
N5 N 0.94131(14) 0.90024(15) 0.79060(12) 0.0209(4) Uani 1 1 d .
C18 C 1.03890(18) 0.9246(2) 0.73416(16) 0.0247(5) Uani 1 1 d .
H18A H 1.0773 0.8504 0.7197 0.030 Uiso 1 1 calc R
H18B H 1.0912 0.9753 0.7724 0.030 Uiso 1 1 calc R
C19 C 1.00300(19) 0.9856(2) 0.63957(15) 0.0268(5) Uani 1 1 d .
H19A H 0.9697 1.0624 0.6545 0.032 Uiso 1 1 calc R
H19B H 1.0689 1.0000 0.6008 0.032 Uiso 1 1 calc R
O9 O 0.92419(12) 0.91691(14) 0.58345(10) 0.0273(4) Uani 1 1 d .
C20 C 0.82846(18) 0.8946(2) 0.63844(15) 0.0259(5) Uani 1 1 d .
H20A H 0.7744 0.8472 0.5990 0.031 Uiso 1 1 calc R
H20B H 0.7925 0.9697 0.6545 0.031 Uiso 1 1 calc R
C21 C 0.86071(18) 0.8301(2) 0.73088(15) 0.0236(5) Uani 1 1 d .
H21A H 0.7938 0.8151 0.7682 0.028 Uiso 1 1 calc R
H21B H 0.8941 0.7536 0.7149 0.028 Uiso 1 1 calc R

loop_
_atom_site_aniso_label
_atom_site_aniso_U_11
_atom_site_aniso_U_22
_atom_site_aniso_U_33
_atom_site_aniso_U_23
_atom_site_aniso_U_13
_atom_site_aniso_U_12
N1 0.0167(9) 0.0269(10) 0.0220(9) 0.0002(8) -0.0022(7) 0.0027(7)
C2 0.0200(12) 0.0327(12) 0.0165(11) -0.0030(9) 0.0002(9) 0.0024(9)
O2 0.0189(9) 0.0455(10) 0.0287(9) 0.0047(8) 0.0030(7) 0.0005(7)
N3 0.0182(10) 0.0263(10) 0.0216(10) 0.0030(8) 0.0001(7) -0.0013(8)
C4 0.0205(11) 0.0243(11) 0.0211(11) -0.0023(9) -0.0008(9) 0.0002(9)
O4 0.0227(8) 0.0269(8) 0.0403(10) 0.0102(8) -0.0029(7) -0.0002(7)
C5 0.0186(11) 0.0193(10) 0.0205(11) -0.0021(9) -0.0022(9) -0.0003(8)
C6 0.0232(12) 0.0251(12) 0.0210(11) -0.0033(10) -0.0028(9) 0.0014(9)
O6 0.0262(9) 0.0271(9) 0.0416(10) 0.0102(8) -0.0064(7) 0.0004(7)
C7 0.0224(12) 0.0343(13) 0.0261(12) 0.0034(10) -0.0021(9) 0.0083(10)
C8 0.0263(13) 0.0340(13) 0.0276(12) 0.0056(10) -0.0063(10) 0.0004(10)
C9 0.0323(13) 0.0336(13) 0.0269(13) 0.0039(11) -0.0041(10) -0.0022(11)
C10 0.0452(16) 0.0507(17) 0.0302(14) 0.0044(13) -0.0059(12) -0.0066(13)
C11 0.0245(12) 0.0204(11) 0.0163(10) 0.0007(9) -0.0025(9) -0.0013(9)
C12 0.0193(11) 0.0172(10) 0.0208(11) 0.0010(9) -0.0014(9) -0.0014(8)
C13 0.0219(12) 0.0191(11) 0.0213(11) 0.0007(9) 0.0004(9) 0.0010(8)
C14 0.0220(12) 0.0194(11) 0.0195(11) 0.0016(9) -0.0044(9) 0.0009(8)
N4 0.0275(11) 0.0254(10) 0.0236(10) 0.0015(8) -0.0043(8) 0.0027(8)
O7 0.0322(10) 0.0370(10) 0.0204(8) 0.0034(7) 0.0019(7) 0.0002(7)
O8 0.0281(10) 0.0524(11) 0.0291(9) 0.0064(8) -0.0085(7) 0.0093(8)
C15 0.0206(12) 0.0221(11) 0.0265(12) -0.0001(9) -0.0072(9) 0.0022(9)
C16 0.0195(11) 0.0243(11) 0.0240(11) 0.0001(9) 0.0007(9) 0.0002(9)
C17 0.0224(11) 0.0168(10) 0.0197(11) -0.0004(9) -0.0016(9) -0.0001(8)
N5 0.0187(9) 0.0252(10) 0.0188(9) 0.0005(8) 0.0006(7) -0.0027(7)
C18 0.0211(12) 0.0281(12) 0.0251(12) -0.0002(10) 0.0026(9) -0.0031(9)
C19 0.0281(13) 0.0316(13) 0.0211(12) 0.0002(10) 0.0030(9) -0.0054(10)
O9 0.0287(9) 0.0349(9) 0.0184(8) -0.0033(7) 0.0026(6) -0.0036(7)
C20 0.0239(12) 0.0335(13) 0.0203(11) -0.0018(10) -0.0003(9) -0.0011(10)
C21 0.0241(12) 0.0266(12) 0.0199(11) -0.0050(9) -0.0006(9) -0.0039(9)

loop_
_atom_type_symbol
_atom_type_description
_atom_type_scat_dispersion_real
_atom_type_scat_dispersion_imag
_atom_type_scat_source
C C 0.0033 0.0016 'International Tables Vol C Tables 4.2.6.8 and 6.1.1.4'
H H 0.0000 0.0000 'International Tables Vol C Tables 4.2.6.8 and 6.1.1.4'
N N 0.0061 0.0033 'International Tables Vol C Tables 4.2.6.8 and 6.1.1.4'
O O 0.0106 0.0060 'International Tables Vol C Tables 4.2.6.8 and 6.1.1.4'

loop_
_geom_angle_atom_site_label_1
_geom_angle_atom_site_label_2
_geom_angle_atom_site_label_3
_geom_angle
C6 N1 C2 123.95(18)
C6 N1 C7 118.71(18)
C2 N1 C7 117.25(18)
O2 C2 N3 120.9(2)
O2 C2 N1 122.3(2)
N3 C2 N1 116.73(19)
C2 N3 C4 127.66(19)
C2 N3 H3 117.2(15)
C4 N3 H3 115.1(14)
O4 C4 N3 119.7(2)
O4 C4 C5 125.1(2)
N3 C4 C5 115.19(18)
C11 C5 C4 125.63(19)
C11 C5 C6 115.24(19)
C4 C5 C6 119.04(18)
O6 C6 N1 120.26(19)
O6 C6 C5 122.3(2)
N1 C6 C5 117.43(19)
N1 C7 C8 115.87(19)
N1 C7 H7A 108.3
C8 C7 H7A 108.3
N1 C7 H7B 108.3
C8 C7 H7B 108.3
H7A C7 H7B 107.4
C9 C8 C7 116.4(2)
C9 C8 H8A 108.2
C7 C8 H8A 108.2
C9 C8 H8B 108.2
C7 C8 H8B 108.2
H8A C8 H8B 107.3
C8 C9 C10 111.1(2)
C8 C9 H9A 109.4
C10 C9 H9A 109.4
C8 C9 H9B 109.4
C10 C9 H9B 109.4
H9A C9 H9B 108.0
C9 C10 H10A 109.5
C9 C10 H10B 109.5
H10A C10 H10B 109.5
C9 C10 H10C 109.5
H10A C10 H10C 109.5
H10B C10 H10C 109.5
C5 C11 C12 133.0(2)
C5 C11 H11 113.5
C12 C11 H11 113.5
C13 C12 C17 118.97(19)
C13 C12 C11 121.88(19)
C17 C12 C11 118.11(18)
C14 C13 C12 119.9(2)
C14 C13 H13 120.1
C12 C13 H13 120.1
C13 C14 C15 121.79(19)
C13 C14 N4 118.61(19)
C15 C14 N4 119.59(18)
O7 N4 O8 122.90(18)
O7 N4 C14 118.69(18)
O8 N4 C14 118.40(18)
C16 C15 C14 118.9(2)
C16 C15 H15 120.6
C14 C15 H15 120.6
C15 C16 C17 121.0(2)
C15 C16 H16 119.5
C17 C16 H16 119.5
N5 C17 C16 121.90(19)
N5 C17 C12 118.74(18)
C16 C17 C12 119.34(19)
C17 N5 C18 118.33(17)
C17 N5 C21 118.05(17)
C18 N5 C21 109.42(17)
N5 C18 C19 109.56(18)
N5 C18 H18A 109.8
C19 C18 H18A 109.8
N5 C18 H18B 109.8
C19 C18 H18B 109.8
H18A C18 H18B 108.2
O9 C19 C18 111.56(18)
O9 C19 H19A 109.3
C18 C19 H19A 109.3
O9 C19 H19B 109.3
C18 C19 H19B 109.3
H19A C19 H19B 108.0
C20 O9 C19 110.18(16)
O9 C20 C21 110.42(18)
O9 C20 H20A 109.6
C21 C20 H20A 109.6
O9 C20 H20B 109.6
C21 C20 H20B 109.6
H20A C20 H20B 108.1
N5 C21 C20 110.05(18)
N5 C21 H21A 109.7
C20 C21 H21A 109.7
N5 C21 H21B 109.7
C20 C21 H21B 109.7
H21A C21 H21B 108.2

loop_
_geom_bond_atom_site_label_1
_geom_bond_atom_site_label_2
_geom_bond_distance
N1 C6 1.384(3)
N1 C2 1.392(3)
N1 C7 1.485(3)
C2 O2 1.215(2)
C2 N3 1.373(3)
N3 C4 1.378(3)
N3 H3 0.90(2)
C4 O4 1.220(3)
C4 C5 1.471(3)
C5 C11 1.343(3)
C5 C6 1.493(3)
C6 O6 1.218(3)
C7 C8 1.512(3)
C7 H7A 0.9900
C7 H7B 0.9900
C8 C9 1.510(3)
C8 H8A 0.9900
C8 H8B 0.9900
C9 C10 1.522(3)
C9 H9A 0.9900
C9 H9B 0.9900
C10 H10A 0.9800
C10 H10B 0.9800
C10 H10C 0.9800
C11 C12 1.464(3)
C11 H11 0.9500
C12 C13 1.393(3)
C12 C17 1.423(3)
C13 C14 1.383(3)
C13 H13 0.9500
C14 C15 1.387(3)
C14 N4 1.455(3)
N4 O7 1.231(2)
N4 O8 1.233(2)
C15 C16 1.382(3)
C15 H15 0.9500
C16 C17 1.398(3)
C16 H16 0.9500
C17 N5 1.392(3)
N5 C18 1.465(3)
N5 C21 1.480(3)
C18 C19 1.521(3)
C18 H18A 0.9900
C18 H18B 0.9900
C19 O9 1.432(3)
C19 H19A 0.9900
C19 H19B 0.9900
O9 C20 1.431(3)
C20 C21 1.505(3)
C20 H20A 0.9900
C20 H20B 0.9900
C21 H21A 0.9900
C21 H21B 0.9900

loop_
_geom_torsion_atom_site_label_1
_geom_torsion_atom_site_label_2
_geom_torsion_atom_site_label_3
_geom_torsion_atom_site_label_4
_geom_torsion
C6 N1 C2 O2 178.5(2)
C7 N1 C2 O2 2.1(3)
C6 N1 C2 N3 -0.2(3)
C7 N1 C2 N3 -176.61(18)
O2 C2 N3 C4 -178.5(2)
N1 C2 N3 C4 0.2(3)
C2 N3 C4 O4 -179.6(2)
C2 N3 C4 C5 0.4(3)
O4 C4 C5 C11 2.5(3)
N3 C4 C5 C11 -177.45(19)
O4 C4 C5 C6 179.0(2)
N3 C4 C5 C6 -1.0(3)
C2 N1 C6 O6 -178.9(2)
C7 N1 C6 O6 -2.5(3)
C2 N1 C6 C5 -0.4(3)
C7 N1 C6 C5 175.96(18)
C11 C5 C6 O6 -3.7(3)
C4 C5 C6 O6 179.4(2)
C11 C5 C6 N1 177.84(19)
C4 C5 C6 N1 1.0(3)
C6 N1 C7 C8 92.9(2)
C2 N1 C7 C8 -90.5(2)
N1 C7 C8 C9 -69.9(3)
C7 C8 C9 C10 -170.8(2)
C4 C5 C11 C12 -8.4(4)
C6 C5 C11 C12 175.0(2)
C5 C11 C12 C13 -43.7(3)
C5 C11 C12 C17 148.1(2)
C17 C12 C13 C14 3.1(3)
C11 C12 C13 C14 -165.05(19)
C12 C13 C14 C15 0.0(3)
C12 C13 C14 N4 178.90(19)
C13 C14 N4 O7 -4.2(3)
C15 C14 N4 O7 174.76(19)
C13 C14 N4 O8 176.32(19)
C15 C14 N4 O8 -4.7(3)
C13 C14 C15 C16 -1.8(3)
N4 C14 C15 C16 179.26(19)
C14 C15 C16 C17 0.5(3)
C15 C16 C17 N5 -179.6(2)
C15 C16 C17 C12 2.5(3)
C13 C12 C17 N5 177.71(18)
C11 C12 C17 N5 -13.7(3)
C13 C12 C17 C16 -4.3(3)
C11 C12 C17 C16 164.30(19)
C16 C17 N5 C18 -7.7(3)
C12 C17 N5 C18 170.22(18)
C16 C17 N5 C21 127.9(2)
C12 C17 N5 C21 -54.1(3)
C17 N5 C18 C19 -164.57(18)
C21 N5 C18 C19 56.3(2)
N5 C18 C19 O9 -57.4(2)
C18 C19 O9 C20 58.6(2)
C19 O9 C20 C21 -59.4(2)
C17 N5 C21 C20 162.79(18)
C18 N5 C21 C20 -57.9(2)
O9 C20 C21 N5 59.4(2)
